data_2240380
loop_
_publ_author_name
'Arndt, Perdita'
'Schubert, Kathleen'
'Burlakov, Vladimir V.'
'Spannenberg, Anke'
'Rosenthal, Uwe'

_publ_section_title
;
 Crystal structure of
 di-<i>n</i>-butylbis(<i>{\h</i>}^5^-pentamethylcyclopentadienyl)hafnium(IV)
;
_journal_issue 2
_journal_name_full 'Acta Crystallographica Section E'
_journal_page_first m19
_journal_page_last m20
_journal_paper_doi 10.1107/S2056989015000092
_journal_volume 71
_journal_year 2015
_chemical_formula_iupac '[Hf (C10 H15)2 (C4 H9)2]'
_chemical_formula_moiety 'C28 H48 Hf'
_chemical_formula_sum 'C28 H48 Hf'
_chemical_formula_weight 563.15
_chemical_name_systematic
;
Di-<i>n</i>-butylbis(<i>\h</i>^5^-pentamethylcyclopentadienyl)hafnium(IV)
;
_space_group_IT_number 19
_space_group_name_Hall 'P 2ac 2ab'
_symmetry_cell_setting orthorhombic
_symmetry_space_group_name_Hall 'P 2ac 2ab'
_symmetry_space_group_name_H-M 'P 21 21 21'
_atom_sites_solution_hydrogens geom
_atom_sites_solution_primary direct
_atom_sites_solution_secondary difmap
_audit_creation_method SHELXL2014
_cell_angle_alpha 90.00
_cell_angle_beta 90.00
_cell_angle_gamma 90.00
_cell_formula_units_Z 8
_cell_length_a 17.1572(3)
_cell_length_b 17.2320(3)
_cell_length_c 17.2966(3)
_cell_measurement_reflns_used 9300
_cell_measurement_temperature 170(2)
_cell_measurement_theta_max 28.72
_cell_measurement_theta_min 2.35
_cell_volume 5113.79(15)
_computing_cell_refinement
;
<i>SAINT</i> (Bruker, 2008)
;
_computing_data_collection
;
<i>APEX2</i> (Bruker, 2008)
;
_computing_data_reduction
;
<i>SAINT</i> (Bruker, 2008)
;
_computing_molecular_graphics
;
<i>XP</i> in <i>SHELXTL</i> (Sheldrick, 2008)
;
_computing_publication_material
;
<i>SHELXL2014</i> (Sheldrick, 2008)
;
_computing_structure_refinement
;
<i>SHELXL2014</i> (Sheldrick, 2008)
;
_computing_structure_solution
;
<i>SHELXS97</i> (Sheldrick, 2008)
;
_diffrn_ambient_temperature 170(2)
_diffrn_detector_area_resol_mean 8.3333
_diffrn_measured_fraction_theta_full 1.000
_diffrn_measured_fraction_theta_max 1.000
_diffrn_measurement_device_type 'Bruker Kappa APEXII DUO CCD diffractometer'
_diffrn_measurement_method '\f and \w scans'
_diffrn_radiation_monochromator 'curved graphite'
_diffrn_radiation_source 'fine-focus sealed tube'
_diffrn_radiation_type MoK\a
_diffrn_radiation_wavelength 0.71073
_diffrn_reflns_av_R_equivalents 0.0371
_diffrn_reflns_av_sigmaI/netI 0.0188
_diffrn_reflns_limit_h_max 23
_diffrn_reflns_limit_h_min -18
_diffrn_reflns_limit_k_max 23
_diffrn_reflns_limit_k_min -23
_diffrn_reflns_limit_l_max 23
_diffrn_reflns_limit_l_min -23
_diffrn_reflns_number 123798
_diffrn_reflns_theta_full 28.74
_diffrn_reflns_theta_max 28.74
_diffrn_reflns_theta_min 1.67
_exptl_absorpt_coefficient_mu 4.091
_exptl_absorpt_correction_T_max 0.54
_exptl_absorpt_correction_T_min 0.30
_exptl_absorpt_correction_type multi-scan
_exptl_absorpt_process_details
;
(<i>SADABS</i>; Bruker, 2008)
;
_exptl_crystal_colour colourless
_exptl_crystal_density_diffrn 1.463
_exptl_crystal_density_method 'not measured'
_exptl_crystal_description prism
_exptl_crystal_F_000 2304
_exptl_crystal_size_max 0.39
_exptl_crystal_size_mid 0.27
_exptl_crystal_size_min 0.17
_refine_diff_density_max 0.531
_refine_diff_density_min -0.767
_refine_ls_abs_structure_details
;
Flack (1983), 999 Friedel pairs
;
_refine_ls_abs_structure_Flack 0.471(5)
_refine_ls_extinction_method none
_refine_ls_goodness_of_fit_ref 1.059
_refine_ls_hydrogen_treatment constr
_refine_ls_matrix_type full
_refine_ls_number_parameters 548
_refine_ls_number_reflns 13236
_refine_ls_number_restraints 0
_refine_ls_restrained_S_all 1.059
_refine_ls_R_factor_all 0.0208
_refine_ls_R_factor_gt 0.0177
_refine_ls_shift/su_max 0.003
_refine_ls_shift/su_mean 0.000
_refine_ls_structure_factor_coef Fsqd
_refine_ls_weighting_details 'calc w=1/[\s^2^(Fo^2^)+(0.0170P)^2^+1.9262P] where P=(Fo^2^+2Fc^2^)/3'
_refine_ls_weighting_scheme calc
_refine_ls_wR_factor_gt 0.0370
_refine_ls_wR_factor_ref 0.0380
_reflns_number_gt 12433
_reflns_number_total 13236
_reflns_threshold_expression >2sigma(I)
_cod_data_source_file yk2105sup1.cf
_cod_data_source_block I
_cod_database_code 2240380
_cod_database_fobs_code 2240380

loop_
_symmetry_equiv_pos_as_xyz
'x, y, z'
'x+1/2, -y+1/2, -z'
'-x, y+1/2, -z+1/2'
'-x+1/2, -y, z+1/2'

loop_
_atom_site_type_symbol
_atom_site_label
_atom_site_fract_x
_atom_site_fract_y
_atom_site_fract_z
_atom_site_U_iso_or_equiv
_atom_site_adp_type
_atom_site_calc_flag
_atom_site_refinement_flags
_atom_site_occupancy
_atom_site_symmetry_multiplicity
C C1 0.10245(14) 1.04413(14) 0.84536(16) 0.0209(5) Uani d . 1 1
H H1A 0.0775 1.0294 0.7959 0.025 Uiso calc R 1 1
H H1B 0.0711 1.0192 0.8865 0.025 Uiso calc R 1 1
C C2 0.08748(16) 1.13134(15) 0.85402(17) 0.0234(6) Uani d . 1 1
H H2A 0.0962 1.1463 0.9086 0.028 Uiso calc R 1 1
H H2B 0.1257 1.1599 0.8220 0.028 Uiso calc R 1 1
C C3 0.00596(16) 1.15583(16) 0.83060(19) 0.0300(7) Uani d . 1 1
H H3A -0.0322 1.1245 0.8602 0.036 Uiso calc R 1 1
H H3B -0.0015 1.1438 0.7751 0.036 Uiso calc R 1 1
C C4 -0.0116(2) 1.24120(17) 0.8436(2) 0.0377(8) Uani d . 1 1
H H4A 0.0234 1.2728 0.8118 0.057 Uiso calc R 1 1
H H4B -0.0039 1.2540 0.8983 0.057 Uiso calc R 1 1
H H4C -0.0658 1.2519 0.8291 0.057 Uiso calc R 1 1
C C5 0.16087(15) 0.86169(15) 0.84278(16) 0.0227(5) Uani d . 1 1
H H5A 0.1638 0.8424 0.7889 0.027 Uiso calc R 1 1
H H5B 0.1925 0.8262 0.8750 0.027 Uiso calc R 1 1
C C6 0.07551(15) 0.85520(15) 0.86963(16) 0.0211(5) Uani d . 1 1
H H6A 0.0699 0.8814 0.9202 0.025 Uiso calc R 1 1
H H6B 0.0416 0.8825 0.8321 0.025 Uiso calc R 1 1
C C7 0.04807(17) 0.77125(16) 0.87731(18) 0.0260(6) Uani d . 1 1
H H7A 0.0595 0.7435 0.8285 0.031 Uiso calc R 1 1
H H7B 0.0781 0.7458 0.9191 0.031 Uiso calc R 1 1
C C8 -0.03837(18) 0.76363(18) 0.8950(2) 0.0358(7) Uani d . 1 1
H H8A -0.0687 0.7876 0.8533 0.054 Uiso calc R 1 1
H H8B -0.0500 0.7898 0.9440 0.054 Uiso calc R 1 1
H H8C -0.0521 0.7086 0.8991 0.054 Uiso calc R 1 1
C C9 0.32937(14) 0.98398(18) 0.74945(14) 0.0213(5) Uani d . 1 1
C C10 0.29051(18) 1.05690(15) 0.74342(14) 0.0211(5) Uani d . 1 1
C C11 0.21592(19) 1.04259(13) 0.71054(13) 0.0211(5) Uani d . 1 1
C C12 0.20807(17) 0.96162(15) 0.69862(14) 0.0227(5) Uani d . 1 1
C C13 0.27865(19) 0.92560(15) 0.72268(14) 0.0232(5) Uani d . 1 1
C C14 0.41568(15) 0.9711(2) 0.76112(17) 0.0330(7) Uani d . 1 1
H H14A 0.4400 0.9582 0.7115 0.049 Uiso calc R 1 1
H H14B 0.4236 0.9282 0.7976 0.049 Uiso calc R 1 1
H H14C 0.4394 1.0184 0.7819 0.049 Uiso calc R 1 1
C C15 0.32455(19) 1.13609(18) 0.75601(19) 0.0328(7) Uani d . 1 1
H H15A 0.2975 1.1616 0.7990 0.049 Uiso calc R 1 1
H H15B 0.3183 1.1671 0.7089 0.049 Uiso calc R 1 1
H H15C 0.3801 1.1313 0.7683 0.049 Uiso calc R 1 1
C C16 0.16141(18) 1.10256(19) 0.67941(18) 0.0342(7) Uani d . 1 1
H H16A 0.1647 1.1033 0.6228 0.051 Uiso calc R 1 1
H H16B 0.1758 1.1536 0.6998 0.051 Uiso calc R 1 1
H H16C 0.1080 1.0900 0.6951 0.051 Uiso calc R 1 1
C C17 0.13977(18) 0.9248(2) 0.65925(18) 0.0360(7) Uani d . 1 1
H H17A 0.1460 0.8682 0.6596 0.054 Uiso calc R 1 1
H H17B 0.1368 0.9432 0.6057 0.054 Uiso calc R 1 1
H H17C 0.0918 0.9387 0.6867 0.054 Uiso calc R 1 1
C C18 0.29965(19) 0.84198(17) 0.71220(19) 0.0365(8) Uani d . 1 1
H H18A 0.3252 0.8227 0.7591 0.055 Uiso calc R 1 1
H H18B 0.3353 0.8367 0.6682 0.055 Uiso calc R 1 1
H H18C 0.2523 0.8117 0.7024 0.055 Uiso calc R 1 1
C C19 0.32414(14) 1.02052(19) 0.94309(14) 0.0225(5) Uani d . 1 1
C C20 0.25657(15) 1.06311(16) 0.96461(15) 0.0212(5) Uani d . 1 1
C C21 0.20008(14) 1.00970(16) 0.99217(15) 0.0220(6) Uani d . 1 1
C C22 0.23236(15) 0.93384(15) 0.98649(14) 0.0203(6) Uani d . 1 1
C C23 0.30815(15) 0.94104(17) 0.95437(16) 0.0225(6) Uani d . 1 1
C C24 0.40301(17) 1.05688(19) 0.93168(18) 0.0334(7) Uani d . 1 1
H H24A 0.4402 1.0171 0.9148 0.050 Uiso calc R 1 1
H H24B 0.4208 1.0796 0.9805 0.050 Uiso calc R 1 1
H H24C 0.3995 1.0976 0.8923 0.050 Uiso calc R 1 1
C C25 0.25347(18) 1.14995(16) 0.97023(19) 0.0315(7) Uani d . 1 1
H H25A 0.2059 1.1655 0.9975 0.047 Uiso calc R 1 1
H H25B 0.2534 1.1724 0.9182 0.047 Uiso calc R 1 1
H H25C 0.2991 1.1687 0.9987 0.047 Uiso calc R 1 1
C C26 0.12593(15) 1.02885(19) 1.03341(15) 0.0274(6) Uani d . 1 1
H H26A 0.1121 1.0831 1.0236 0.041 Uiso calc R 1 1
H H26B 0.1330 1.0209 1.0891 0.041 Uiso calc R 1 1
H H26C 0.0841 0.9950 1.0146 0.041 Uiso calc R 1 1
C C27 0.19842(17) 0.86248(17) 1.02273(17) 0.0300(7) Uani d . 1 1
H H27A 0.1468 0.8524 1.0006 0.045 Uiso calc R 1 1
H H27B 0.1936 0.8703 1.0786 0.045 Uiso calc R 1 1
H H27C 0.2327 0.8181 1.0127 0.045 Uiso calc R 1 1
C C28 0.36408(18) 0.87419(18) 0.94451(18) 0.0330(7) Uani d . 1 1
H H28A 0.4141 0.8937 0.9254 0.049 Uiso calc R 1 1
H H28B 0.3425 0.8370 0.9073 0.049 Uiso calc R 1 1
H H28C 0.3719 0.8484 0.9944 0.049 Uiso calc R 1 1
C C29 0.39487(15) 0.54682(14) 0.88712(16) 0.0206(5) Uani d . 1 1
H H29A 0.4240 0.5259 0.9319 0.025 Uiso calc R 1 1
H H29B 0.4238 0.5293 0.8408 0.025 Uiso calc R 1 1
C C30 0.40920(15) 0.63443(15) 0.89038(17) 0.0229(5) Uani d . 1 1
H H30A 0.3763 0.6603 0.8511 0.028 Uiso calc R 1 1
H H30B 0.3934 0.6541 0.9418 0.028 Uiso calc R 1 1
C C31 0.49422(17) 0.65535(17) 0.8760(2) 0.0368(8) Uani d . 1 1
H H31A 0.5268 0.6278 0.9145 0.044 Uiso calc R 1 1
H H31B 0.5092 0.6361 0.8242 0.044 Uiso calc R 1 1
C C32 0.5129(2) 0.74127(17) 0.8802(2) 0.0395(8) Uani d . 1 1
H H32A 0.4989 0.7612 0.9315 0.059 Uiso calc R 1 1
H H32B 0.4832 0.7691 0.8406 0.059 Uiso calc R 1 1
H H32C 0.5688 0.7491 0.8714 0.059 Uiso calc R 1 1
C C33 0.35133(16) 0.36285(15) 0.88524(16) 0.0230(5) Uani d . 1 1
H H33A 0.3197 0.3240 0.9134 0.028 Uiso calc R 1 1
H H33B 0.3559 0.3447 0.8311 0.028 Uiso calc R 1 1
C C34 0.43333(16) 0.36327(16) 0.92074(17) 0.0257(6) Uani d . 1 1
H H34A 0.4666 0.3985 0.8898 0.031 Uiso calc R 1 1
H H34B 0.4299 0.3851 0.9736 0.031 Uiso calc R 1 1
C C35 0.47354(18) 0.28392(17) 0.9256(2) 0.0334(7) Uani d . 1 1
H H35A 0.5219 0.2892 0.9564 0.040 Uiso calc R 1 1
H H35B 0.4388 0.2472 0.9530 0.040 Uiso calc R 1 1
C C36 0.4937(2) 0.25057(19) 0.8475(2) 0.0411(8) Uani d . 1 1
H H36A 0.5313 0.2846 0.8215 0.062 Uiso calc R 1 1
H H36B 0.4464 0.2466 0.8160 0.062 Uiso calc R 1 1
H H36C 0.5166 0.1989 0.8541 0.062 Uiso calc R 1 1
C C37 0.2159(2) 0.55026(15) 0.77661(14) 0.0228(5) Uani d . 1 1
C C38 0.29141(17) 0.53422(15) 0.74613(13) 0.0220(6) Uani d . 1 1
C C39 0.29843(15) 0.45287(16) 0.73771(15) 0.0227(6) Uani d . 1 1
C C40 0.22729(18) 0.41820(16) 0.76189(16) 0.0241(6) Uani d . 1 1
C C41 0.17574(14) 0.47824(19) 0.78436(14) 0.0225(5) Uani d . 1 1
C C42 0.18260(18) 0.63014(17) 0.78753(18) 0.0305(7) Uani d . 1 1
H H42A 0.1660 0.6509 0.7374 0.046 Uiso calc R 1 1
H H42B 0.2224 0.6642 0.8099 0.046 Uiso calc R 1 1
H H42C 0.1377 0.6274 0.8224 0.046 Uiso calc R 1 1
C C43 0.34800(19) 0.59149(19) 0.71299(17) 0.0331(7) Uani d . 1 1
H H43A 0.3474 0.5879 0.6565 0.050 Uiso calc R 1 1
H H43B 0.4005 0.5800 0.7321 0.050 Uiso calc R 1 1
H H43C 0.3331 0.6441 0.7287 0.050 Uiso calc R 1 1
C C44 0.36646(18) 0.4137(2) 0.70034(19) 0.0387(8) Uani d . 1 1
H H44A 0.4142 0.4271 0.7284 0.058 Uiso calc R 1 1
H H44B 0.3709 0.4311 0.6465 0.058 Uiso calc R 1 1
H H44C 0.3589 0.3574 0.7016 0.058 Uiso calc R 1 1
C C45 0.2069(2) 0.33404(17) 0.75571(19) 0.0361(7) Uani d . 1 1
H H45A 0.1969 0.3209 0.7015 0.054 Uiso calc R 1 1
H H45B 0.1601 0.3234 0.7865 0.054 Uiso calc R 1 1
H H45C 0.2503 0.3026 0.7751 0.054 Uiso calc R 1 1
C C46 0.08939(16) 0.4674(2) 0.79405(17) 0.0331(7) Uani d . 1 1
H H46A 0.0796 0.4268 0.8325 0.050 Uiso calc R 1 1
H H46B 0.0664 0.4521 0.7445 0.050 Uiso calc R 1 1
H H46C 0.0659 0.5162 0.8115 0.050 Uiso calc R 1 1
C C47 0.23728(15) 0.55693(16) 1.00118(15) 0.0209(5) Uani d . 1 1
C C48 0.29283(17) 0.50411(14) 1.03097(14) 0.0218(6) Uani d . 1 1
C C49 0.26283(16) 0.42810(16) 1.02337(15) 0.0230(6) Uani d . 1 1
C C50 0.18791(16) 0.43383(17) 0.98829(16) 0.0221(6) Uani d . 1 1
C C51 0.17114(15) 0.51383(18) 0.97676(15) 0.0222(5) Uani d . 1 1
C C52 0.23970(17) 0.64415(16) 1.00693(18) 0.0308(7) Uani d . 1 1
H H52A 0.2876 0.6601 1.0334 0.046 Uiso calc R 1 1
H H52B 0.1944 0.6625 1.0363 0.046 Uiso calc R 1 1
H H52C 0.2387 0.6666 0.9549 0.046 Uiso calc R 1 1
C C53 0.36538(15) 0.52551(18) 1.07501(16) 0.0293(6) Uani d . 1 1
H H53A 0.4056 0.4862 1.0660 0.044 Uiso calc R 1 1
H H53B 0.3535 0.5281 1.1304 0.044 Uiso calc R 1 1
H H53C 0.3843 0.5762 1.0573 0.044 Uiso calc R 1 1
C C54 0.29470(18) 0.35685(16) 1.06056(16) 0.0299(6) Uani d . 1 1
H H54A 0.2809 0.3566 1.1155 0.045 Uiso calc R 1 1
H H54B 0.3516 0.3562 1.0552 0.045 Uiso calc R 1 1
H H54C 0.2727 0.3108 1.0354 0.045 Uiso calc R 1 1
C C55 0.13305(19) 0.36651(18) 0.97753(19) 0.0355(7) Uani d . 1 1
H H55A 0.0846 0.3849 0.9539 0.053 Uiso calc R 1 1
H H55B 0.1215 0.3431 1.0279 0.053 Uiso calc R 1 1
H H55C 0.1574 0.3277 0.9439 0.053 Uiso calc R 1 1
C C56 0.09175(17) 0.54926(19) 0.96328(18) 0.0330(7) Uani d . 1 1
H H56A 0.0955 0.5892 0.9231 0.049 Uiso calc R 1 1
H H56B 0.0729 0.5727 1.0114 0.049 Uiso calc R 1 1
H H56C 0.0553 0.5088 0.9466 0.049 Uiso calc R 1 1
Hf Hf1 0.218019(6) 0.981329(5) 0.846352(5) 0.01504(2) Uani d . 1 1
Hf Hf2 0.283647(6) 0.477447(5) 0.884701(5) 0.01551(2) Uani d . 1 1

loop_
_atom_site_aniso_label
_atom_site_aniso_U_11
_atom_site_aniso_U_22
_atom_site_aniso_U_33
_atom_site_aniso_U_12
_atom_site_aniso_U_13
_atom_site_aniso_U_23
C1 0.0178(12) 0.0213(12) 0.0235(13) 0.0033(9) 0.0016(10) 0.0020(10)
C2 0.0213(14) 0.0206(13) 0.0282(15) 0.0014(10) -0.0010(11) 0.0015(11)
C3 0.0211(14) 0.0229(14) 0.0461(19) 0.0044(11) -0.0013(13) 0.0031(12)
C4 0.0388(19) 0.0273(15) 0.047(2) 0.0118(13) -0.0021(16) 0.0025(14)
C5 0.0247(14) 0.0205(12) 0.0228(13) -0.0034(10) 0.0026(11) -0.0011(10)
C6 0.0182(13) 0.0200(12) 0.0253(14) -0.0014(10) -0.0015(10) -0.0014(10)
C7 0.0260(15) 0.0201(12) 0.0320(15) -0.0040(11) 0.0008(12) -0.0015(12)
C8 0.0285(16) 0.0370(16) 0.0421(19) -0.0115(13) 0.0016(13) -0.0002(14)
C9 0.0154(12) 0.0299(13) 0.0184(11) 0.0004(12) 0.0061(9) 0.0006(12)
C10 0.0201(14) 0.0246(12) 0.0187(12) 0.0008(12) 0.0033(11) 0.0057(10)
C11 0.0186(11) 0.0284(13) 0.0163(10) 0.0020(13) 0.0021(11) 0.0043(9)
C12 0.0212(14) 0.0308(14) 0.0162(11) -0.0028(11) 0.0019(10) -0.0011(9)
C13 0.0249(13) 0.0266(12) 0.0182(11) 0.0042(13) 0.0074(12) -0.0006(9)
C14 0.0167(13) 0.0515(19) 0.0309(15) 0.0051(14) 0.0056(11) 0.0018(15)
C15 0.0354(17) 0.0306(16) 0.0323(17) -0.0080(13) 0.0027(13) 0.0057(13)
C16 0.0277(16) 0.0476(18) 0.0272(16) 0.0102(14) 0.0030(12) 0.0139(14)
C17 0.0293(16) 0.052(2) 0.0266(16) -0.0082(14) 0.0015(13) -0.0051(14)
C18 0.042(2) 0.0298(15) 0.0374(17) 0.0064(13) 0.0169(14) -0.0036(12)
C19 0.0205(12) 0.0292(13) 0.0177(12) -0.0007(12) -0.0047(9) 0.0012(12)
C20 0.0237(13) 0.0228(13) 0.0172(12) -0.0055(10) -0.0026(10) -0.0014(11)
C21 0.0211(15) 0.0256(13) 0.0192(11) 0.0000(10) 0.0003(9) 0.0012(10)
C22 0.0223(16) 0.0237(12) 0.0149(11) 0.0030(10) -0.0017(10) 0.0026(10)
C23 0.0176(13) 0.0303(14) 0.0196(13) 0.0046(11) -0.0046(10) 0.0034(11)
C24 0.0257(15) 0.0470(17) 0.0275(15) -0.0080(13) 0.0011(12) 0.0012(14)
C25 0.0351(16) 0.0253(14) 0.0341(16) -0.0023(12) -0.0048(13) -0.0049(13)
C26 0.0275(14) 0.0367(16) 0.0180(12) 0.0036(13) 0.0044(10) -0.0022(12)
C27 0.0330(18) 0.0307(14) 0.0262(14) -0.0011(12) 0.0005(12) 0.0083(12)
C28 0.0283(16) 0.0400(17) 0.0306(17) 0.0106(13) -0.0013(12) 0.0056(13)
C29 0.0203(13) 0.0224(12) 0.0190(12) -0.0028(9) -0.0017(10) 0.0002(10)
C30 0.0205(13) 0.0228(13) 0.0255(14) -0.0014(10) 0.0029(11) -0.0019(11)
C31 0.0221(15) 0.0233(14) 0.065(2) -0.0049(11) 0.0082(15) -0.0028(14)
C32 0.0367(19) 0.0283(16) 0.054(2) -0.0094(14) 0.0142(16) -0.0030(16)
C33 0.0229(13) 0.0222(12) 0.0237(13) 0.0025(10) -0.0013(11) -0.0024(11)
C34 0.0251(14) 0.0254(13) 0.0267(14) 0.0019(11) -0.0019(11) -0.0012(12)
C35 0.0308(16) 0.0292(15) 0.0404(17) 0.0067(12) -0.0054(14) 0.0024(13)
C36 0.0299(18) 0.0337(17) 0.060(2) 0.0034(13) 0.0035(17) -0.0128(15)
C37 0.0228(13) 0.0270(12) 0.0186(11) 0.0028(13) -0.0065(13) 0.0026(9)
C38 0.0195(13) 0.0318(14) 0.0147(10) -0.0019(12) -0.0026(10) 0.0036(10)
C39 0.0214(16) 0.0298(14) 0.0168(11) 0.0043(10) -0.0029(10) -0.0069(10)
C40 0.0204(15) 0.0301(14) 0.0219(12) -0.0012(12) -0.0085(12) -0.0040(10)
C41 0.0195(12) 0.0298(13) 0.0182(12) 0.0013(12) -0.0046(9) 0.0013(12)
C42 0.0312(16) 0.0313(16) 0.0289(16) 0.0069(12) -0.0045(13) 0.0040(12)
C43 0.0319(16) 0.0455(18) 0.0217(14) -0.0090(14) -0.0019(12) 0.0091(13)
C44 0.0329(18) 0.058(2) 0.0251(16) 0.0102(15) 0.0009(13) -0.0147(15)
C45 0.0346(19) 0.0340(15) 0.0397(17) -0.0056(14) -0.0096(15) -0.0088(13)
C46 0.0222(14) 0.051(2) 0.0265(14) -0.0042(13) -0.0032(11) -0.0011(14)
C47 0.0236(15) 0.0219(12) 0.0171(12) -0.0018(10) 0.0040(10) -0.0026(10)
C48 0.0253(15) 0.0260(13) 0.0142(10) -0.0001(10) 0.0009(10) -0.0033(9)
C49 0.0287(17) 0.0255(13) 0.0149(12) -0.0028(11) 0.0011(10) 0.0020(10)
C50 0.0233(14) 0.0259(14) 0.0172(13) -0.0041(11) 0.0037(10) 0.0028(11)
C51 0.0197(12) 0.0283(14) 0.0187(12) 0.0012(12) 0.0037(9) -0.0017(12)
C52 0.0359(18) 0.0273(14) 0.0294(15) 0.0046(12) 0.0036(12) -0.0029(12)
C53 0.0293(14) 0.0351(15) 0.0235(13) 0.0000(13) -0.0042(11) -0.0049(14)
C54 0.0364(18) 0.0285(13) 0.0249(14) 0.0020(12) 0.0018(12) 0.0061(11)
C55 0.0353(18) 0.0373(17) 0.0337(18) -0.0143(14) 0.0021(14) 0.0019(14)
C56 0.0235(15) 0.0464(18) 0.0289(15) 0.0084(13) 0.0042(12) -0.0011(13)
Hf1 0.01256(4) 0.01658(4) 0.01597(4) 0.00068(5) 0.00096(4) 0.00147(4)
Hf2 0.01422(4) 0.01740(4) 0.01492(4) -0.00044(6) -0.00092(4) -0.00109(4)

loop_
_atom_type_symbol
_atom_type_description
_atom_type_scat_dispersion_real
_atom_type_scat_dispersion_imag
_atom_type_scat_source
C C 0.0033 0.0016 'International Tables Vol C Tables 4.2.6.8 and 6.1.1.4'
H H 0.0000 0.0000 'International Tables Vol C Tables 4.2.6.8 and 6.1.1.4'
Hf Hf -0.5830 6.1852 'International Tables Vol C Tables 4.2.6.8 and 6.1.1.4'

loop_
_geom_angle_atom_site_label_1
_geom_angle_atom_site_label_2
_geom_angle_atom_site_label_3
_geom_angle
C2 C1 Hf1 128.05(18)
C2 C1 H1A 105.3
Hf1 C1 H1A 105.3
C2 C1 H1B 105.3
Hf1 C1 H1B 105.3
H1A C1 H1B 106.0
C3 C2 C1 113.7(2)
C3 C2 H2A 108.8
C1 C2 H2A 108.8
C3 C2 H2B 108.8
C1 C2 H2B 108.8
H2A C2 H2B 107.7
C2 C3 C4 114.4(3)
C2 C3 H3A 108.7
C4 C3 H3A 108.7
C2 C3 H3B 108.7
C4 C3 H3B 108.7
H3A C3 H3B 107.6
C3 C4 H4A 109.5
C3 C4 H4B 109.5
H4A C4 H4B 109.5
C3 C4 H4C 109.5
H4A C4 H4C 109.5
H4B C4 H4C 109.5
C6 C5 Hf1 117.75(17)
C6 C5 H5A 107.9
Hf1 C5 H5A 107.9
C6 C5 H5B 107.9
Hf1 C5 H5B 107.9
H5A C5 H5B 107.2
C7 C6 C5 112.8(2)
C7 C6 H6A 109.0
C5 C6 H6A 109.0
C7 C6 H6B 109.0
C5 C6 H6B 109.0
H6A C6 H6B 107.8
C8 C7 C6 113.6(2)
C8 C7 H7A 108.8
C6 C7 H7A 108.8
C8 C7 H7B 108.8
C6 C7 H7B 108.8
H7A C7 H7B 107.7
C7 C8 H8A 109.5
C7 C8 H8B 109.5
H8A C8 H8B 109.5
C7 C8 H8C 109.5
H8A C8 H8C 109.5
H8B C8 H8C 109.5
C13 C9 C10 108.4(2)
C13 C9 C14 123.0(3)
C10 C9 C14 126.7(3)
C13 C9 Hf1 74.90(15)
C10 C9 Hf1 73.30(14)
C14 C9 Hf1 130.23(18)
C11 C10 C9 107.3(2)
C11 C10 C15 124.5(2)
C9 C10 C15 127.5(3)
C11 C10 Hf1 75.53(15)
C9 C10 Hf1 74.05(14)
C15 C10 Hf1 123.85(18)
C12 C11 C10 108.3(2)
C12 C11 C16 124.7(3)
C10 C11 C16 126.0(2)
C12 C11 Hf1 74.36(13)
C10 C11 Hf1 72.16(13)
C16 C11 Hf1 128.38(19)
C11 C12 C13 107.8(3)
C11 C12 C17 124.0(3)
C13 C12 C17 127.9(3)
C11 C12 Hf1 73.76(13)
C13 C12 Hf1 73.26(14)
C17 C12 Hf1 123.89(19)
C9 C13 C12 108.1(2)
C9 C13 C18 125.4(3)
C12 C13 C18 126.1(3)
C9 C13 Hf1 73.09(14)
C12 C13 Hf1 74.66(14)
C18 C13 Hf1 124.00(18)
C9 C14 H14A 109.5
C9 C14 H14B 109.5
H14A C14 H14B 109.5
C9 C14 H14C 109.5
H14A C14 H14C 109.5
H14B C14 H14C 109.5
C10 C15 H15A 109.5
C10 C15 H15B 109.5
H15A C15 H15B 109.5
C10 C15 H15C 109.5
H15A C15 H15C 109.5
H15B C15 H15C 109.5
C11 C16 H16A 109.5
C11 C16 H16B 109.5
H16A C16 H16B 109.5
C11 C16 H16C 109.5
H16A C16 H16C 109.5
H16B C16 H16C 109.5
C12 C17 H17A 109.5
C12 C17 H17B 109.5
H17A C17 H17B 109.5
C12 C17 H17C 109.5
H17A C17 H17C 109.5
H17B C17 H17C 109.5
C13 C18 H18A 109.5
C13 C18 H18B 109.5
H18A C18 H18B 109.5
C13 C18 H18C 109.5
H18A C18 H18C 109.5
H18B C18 H18C 109.5
C23 C19 C20 107.8(2)
C23 C19 C24 126.7(3)
C20 C19 C24 123.6(3)
C23 C19 Hf1 72.32(16)
C20 C19 Hf1 74.20(14)
C24 C19 Hf1 131.54(18)
C21 C20 C19 108.1(2)
C21 C20 C25 126.9(3)
C19 C20 C25 124.1(2)
C21 C20 Hf1 74.69(15)
C19 C20 Hf1 73.65(14)
C25 C20 Hf1 126.10(19)
C20 C21 C22 107.9(2)
C20 C21 C26 126.7(3)
C22 C21 C26 124.5(2)
C20 C21 Hf1 73.37(15)
C22 C21 Hf1 73.31(14)
C26 C21 Hf1 127.43(17)
C23 C22 C21 107.7(2)
C23 C22 C27 126.3(3)
C21 C22 C27 125.0(2)
C23 C22 Hf1 71.99(14)
C21 C22 Hf1 74.66(14)
C27 C22 Hf1 128.22(19)
C19 C23 C22 108.5(2)
C19 C23 C28 127.0(3)
C22 C23 C28 124.1(3)
C19 C23 Hf1 75.49(16)
C22 C23 Hf1 75.66(14)
C28 C23 Hf1 121.07(19)
C19 C24 H24A 109.5
C19 C24 H24B 109.5
H24A C24 H24B 109.5
C19 C24 H24C 109.5
H24A C24 H24C 109.5
H24B C24 H24C 109.5
C20 C25 H25A 109.5
C20 C25 H25B 109.5
H25A C25 H25B 109.5
C20 C25 H25C 109.5
H25A C25 H25C 109.5
H25B C25 H25C 109.5
C21 C26 H26A 109.5
C21 C26 H26B 109.5
H26A C26 H26B 109.5
C21 C26 H26C 109.5
H26A C26 H26C 109.5
H26B C26 H26C 109.5
C22 C27 H27A 109.5
C22 C27 H27B 109.5
H27A C27 H27B 109.5
C22 C27 H27C 109.5
H27A C27 H27C 109.5
H27B C27 H27C 109.5
C23 C28 H28A 109.5
C23 C28 H28B 109.5
H28A C28 H28B 109.5
C23 C28 H28C 109.5
H28A C28 H28C 109.5
H28B C28 H28C 109.5
C30 C29 Hf2 131.33(18)
C30 C29 H29A 104.4
Hf2 C29 H29A 104.4
C30 C29 H29B 104.4
Hf2 C29 H29B 104.4
H29A C29 H29B 105.6
C31 C30 C29 112.4(2)
C31 C30 H30A 109.1
C29 C30 H30A 109.1
C31 C30 H30B 109.1
C29 C30 H30B 109.1
H30A C30 H30B 107.9
C32 C31 C30 115.2(3)
C32 C31 H31A 108.5
C30 C31 H31A 108.5
C32 C31 H31B 108.5
C30 C31 H31B 108.5
H31A C31 H31B 107.5
C31 C32 H32A 109.5
C31 C32 H32B 109.5
H32A C32 H32B 109.5
C31 C32 H32C 109.5
H32A C32 H32C 109.5
H32B C32 H32C 109.5
C34 C33 Hf2 117.53(17)
C34 C33 H33A 107.9
Hf2 C33 H33A 107.9
C34 C33 H33B 107.9
Hf2 C33 H33B 107.9
H33A C33 H33B 107.2
C35 C34 C33 115.5(2)
C35 C34 H34A 108.4
C33 C34 H34A 108.4
C35 C34 H34B 108.4
C33 C34 H34B 108.4
H34A C34 H34B 107.5
C36 C35 C34 113.2(3)
C36 C35 H35A 108.9
C34 C35 H35A 108.9
C36 C35 H35B 108.9
C34 C35 H35B 108.9
H35A C35 H35B 107.8
C35 C36 H36A 109.5
C35 C36 H36B 109.5
H36A C36 H36B 109.5
C35 C36 H36C 109.5
H36A C36 H36C 109.5
H36B C36 H36C 109.5
C38 C37 C41 107.8(2)
C38 C37 C42 124.8(3)
C41 C37 C42 127.0(3)
C38 C37 Hf2 76.13(15)
C41 C37 Hf2 73.82(14)
C42 C37 Hf2 122.37(18)
C39 C38 C37 107.9(2)
C39 C38 C43 123.9(3)
C37 C38 C43 127.0(3)
C39 C38 Hf2 74.07(15)
C37 C38 Hf2 71.61(13)
C43 C38 Hf2 129.46(18)
C38 C39 C40 108.2(2)
C38 C39 C44 123.9(3)
C40 C39 C44 127.4(3)
C38 C39 Hf2 74.25(14)
C40 C39 Hf2 72.30(15)
C44 C39 Hf2 125.08(19)
C41 C40 C39 108.1(2)
C41 C40 C45 125.6(3)
C39 C40 C45 126.0(3)
C41 C40 Hf2 73.46(14)
C39 C40 Hf2 75.58(15)
C45 C40 Hf2 122.48(19)
C40 C41 C37 107.9(2)
C40 C41 C46 123.7(3)
C37 C41 C46 126.6(3)
C40 C41 Hf2 74.22(15)
C37 C41 Hf2 73.51(14)
C46 C41 Hf2 129.97(18)
C37 C42 H42A 109.5
C37 C42 H42B 109.5
H42A C42 H42B 109.5
C37 C42 H42C 109.5
H42A C42 H42C 109.5
H42B C42 H42C 109.5
C38 C43 H43A 109.5
C38 C43 H43B 109.5
H43A C43 H43B 109.5
C38 C43 H43C 109.5
H43A C43 H43C 109.5
H43B C43 H43C 109.5
C39 C44 H44A 109.5
C39 C44 H44B 109.5
H44A C44 H44B 109.5
C39 C44 H44C 109.5
H44A C44 H44C 109.5
H44B C44 H44C 109.5
C40 C45 H45A 109.5
C40 C45 H45B 109.5
H45A C45 H45B 109.5
C40 C45 H45C 109.5
H45A C45 H45C 109.5
H45B C45 H45C 109.5
C41 C46 H46A 109.5
C41 C46 H46B 109.5
H46A C46 H46B 109.5
C41 C46 H46C 109.5
H46A C46 H46C 109.5
H46B C46 H46C 109.5
C48 C47 C51 108.1(2)
C48 C47 C52 126.8(2)
C51 C47 C52 124.3(2)
C48 C47 Hf2 74.54(14)
C51 C47 Hf2 74.62(14)
C52 C47 Hf2 125.20(18)
C49 C48 C47 108.5(2)
C49 C48 C53 125.1(2)
C47 C48 C53 125.7(2)
C49 C48 Hf2 73.80(14)
C47 C48 Hf2 73.49(14)
C53 C48 Hf2 126.25(18)
C48 C49 C50 107.7(3)
C48 C49 C54 126.1(2)
C50 C49 C54 124.9(3)
C48 C49 Hf2 74.31(14)
C50 C49 Hf2 72.84(14)
C54 C49 Hf2 128.65(19)
C51 C50 C49 108.0(2)
C51 C50 C55 127.1(3)
C49 C50 C55 124.3(3)
C51 C50 Hf2 75.26(16)
C49 C50 Hf2 74.81(15)
C55 C50 Hf2 123.0(2)
C47 C51 C50 107.7(2)
C47 C51 C56 123.7(3)
C50 C51 C56 126.6(3)
C47 C51 Hf2 73.31(14)
C50 C51 Hf2 72.52(16)
C56 C51 Hf2 132.66(18)
C47 C52 H52A 109.5
C47 C52 H52B 109.5
H52A C52 H52B 109.5
C47 C52 H52C 109.5
H52A C52 H52C 109.5
H52B C52 H52C 109.5
C48 C53 H53A 109.5
C48 C53 H53B 109.5
H53A C53 H53B 109.5
C48 C53 H53C 109.5
H53A C53 H53C 109.5
H53B C53 H53C 109.5
C49 C54 H54A 109.5
C49 C54 H54B 109.5
H54A C54 H54B 109.5
C49 C54 H54C 109.5
H54A C54 H54C 109.5
H54B C54 H54C 109.5
C50 C55 H55A 109.5
C50 C55 H55B 109.5
H55A C55 H55B 109.5
C50 C55 H55C 109.5
H55A C55 H55C 109.5
H55B C55 H55C 109.5
C51 C56 H56A 109.5
C51 C56 H56B 109.5
H56A C56 H56B 109.5
C51 C56 H56C 109.5
H56A C56 H56C 109.5
H56B C56 H56C 109.5
C1 Hf1 C5 93.18(10)
C1 Hf1 C23 132.49(10)
C5 Hf1 C23 91.99(10)
C1 Hf1 C10 100.34(9)
C5 Hf1 C10 131.00(9)
C23 Hf1 C10 111.17(9)
C1 Hf1 C9 130.25(9)
C5 Hf1 C9 108.73(10)
C23 Hf1 C9 91.87(8)
C10 Hf1 C9 32.65(9)
C1 Hf1 C19 120.14(10)
C5 Hf1 C19 124.09(10)
C23 Hf1 C19 32.19(9)
C10 Hf1 C19 88.55(9)
C9 Hf1 C19 83.79(8)
C1 Hf1 C13 121.94(10)
C5 Hf1 C13 79.26(9)
C23 Hf1 C13 105.43(9)
C10 Hf1 C13 53.63(8)
C9 Hf1 C13 32.01(9)
C19 Hf1 C13 110.79(9)
C1 Hf1 C22 104.10(9)
C5 Hf1 C22 77.24(9)
C23 Hf1 C22 32.35(8)
C10 Hf1 C22 141.24(9)
C9 Hf1 C22 123.75(8)
C19 Hf1 C22 53.15(9)
C13 Hf1 C22 128.94(8)
C1 Hf1 C20 88.24(9)
C5 Hf1 C20 128.82(9)
C23 Hf1 C20 53.40(9)
C10 Hf1 C20 98.70(8)
C9 Hf1 C20 108.75(8)
C19 Hf1 C20 32.15(8)
C13 Hf1 C20 139.86(9)
C22 Hf1 C20 53.09(9)
C1 Hf1 C11 77.56(10)
C5 Hf1 C11 109.83(9)
C23 Hf1 C11 142.83(10)
C10 Hf1 C11 32.31(10)
C9 Hf1 C11 53.26(9)
C19 Hf1 C11 119.82(9)
C13 Hf1 C11 53.02(8)
C22 Hf1 C11 172.75(9)
C20 Hf1 C11 120.31(8)
C1 Hf1 C12 89.86(9)
C5 Hf1 C12 79.99(9)
C23 Hf1 C12 137.47(9)
C10 Hf1 C12 53.46(9)
C9 Hf1 C12 53.12(8)
C19 Hf1 C12 136.66(9)
C13 Hf1 C12 32.09(9)
C22 Hf1 C12 153.81(8)
C20 Hf1 C12 151.19(8)
C11 Hf1 C12 31.88(8)
C1 Hf1 C21 79.19(9)
C5 Hf1 C21 98.39(9)
C23 Hf1 C21 53.34(8)
C10 Hf1 C21 130.28(9)
C9 Hf1 C21 136.78(8)
C19 Hf1 C21 53.02(8)
C13 Hf1 C21 158.72(9)
C22 Hf1 C21 32.03(8)
C20 Hf1 C21 31.93(8)
C11 Hf1 C21 144.09(8)
C12 Hf1 C21 168.85(8)
C29 Hf2 C33 91.61(9)
C29 Hf2 C37 98.01(10)
C33 Hf2 C37 131.48(9)
C29 Hf2 C41 128.90(9)
C33 Hf2 C41 112.16(10)
C37 Hf2 C41 32.66(9)
C29 Hf2 C50 133.69(9)
C33 Hf2 C50 94.00(10)
C37 Hf2 C50 111.71(10)
C41 Hf2 C50 90.70(9)
C29 Hf2 C40 123.36(10)
C33 Hf2 C40 81.39(9)
C37 Hf2 C40 53.78(8)
C41 Hf2 C40 32.32(9)
C50 Hf2 C40 102.93(9)
C29 Hf2 C47 87.98(9)
C33 Hf2 C47 127.94(9)
C37 Hf2 C47 99.97(9)
C41 Hf2 C47 107.96(9)
C50 Hf2 C47 53.41(9)
C40 Hf2 C47 138.75(9)
C29 Hf2 C49 106.03(9)
C33 Hf2 C49 77.37(9)
C37 Hf2 C49 142.08(10)
C41 Hf2 C49 122.59(9)
C50 Hf2 C49 32.35(8)
C40 Hf2 C49 126.36(9)
C47 Hf2 C49 53.13(9)
C29 Hf2 C48 80.52(9)
C33 Hf2 C48 96.82(9)
C37 Hf2 C48 131.63(8)
C41 Hf2 C48 135.67(9)
C50 Hf2 C48 53.17(9)
C40 Hf2 C48 156.01(9)
C47 Hf2 C48 31.96(8)
C49 Hf2 C48 31.89(8)
C29 Hf2 C51 119.57(9)
C33 Hf2 C51 125.89(10)
C37 Hf2 C51 89.54(9)
C41 Hf2 C51 82.81(8)
C50 Hf2 C51 32.22(9)
C40 Hf2 C51 109.15(9)
C47 Hf2 C51 32.07(8)
C49 Hf2 C51 53.15(9)
C48 Hf2 C51 52.86(9)
C29 Hf2 C39 91.27(9)
C33 Hf2 C39 79.24(9)
C37 Hf2 C39 53.24(9)
C41 Hf2 C39 53.20(8)
C50 Hf2 C39 134.93(9)
C40 Hf2 C39 32.12(9)
C47 Hf2 C39 152.81(9)
C49 Hf2 C39 151.13(9)
C48 Hf2 C39 170.84(9)
C51 Hf2 C39 135.97(8)
C29 Hf2 C38 76.90(9)
C33 Hf2 C38 107.64(9)
C37 Hf2 C38 32.26(10)
C41 Hf2 C38 53.35(9)
C50 Hf2 C38 142.73(9)
C40 Hf2 C38 53.11(9)
C47 Hf2 C38 122.76(8)
C49 Hf2 C38 174.29(9)
C48 Hf2 C38 146.89(8)
C51 Hf2 C38 121.16(9)
C39 Hf2 C38 31.68(9)

loop_
_geom_bond_atom_site_label_1
_geom_bond_atom_site_label_2
_geom_bond_distance
C1 C2 1.532(3)
C1 Hf1 2.259(2)
C1 H1A 0.9900
C1 H1B 0.9900
C2 C3 1.516(4)
C2 H2A 0.9900
C2 H2B 0.9900
C3 C4 1.518(4)
C3 H3A 0.9900
C3 H3B 0.9900
C4 H4A 0.9800
C4 H4B 0.9800
C4 H4C 0.9800
C5 C6 1.540(4)
C5 Hf1 2.284(2)
C5 H5A 0.9900
C5 H5B 0.9900
C6 C7 1.527(4)
C6 H6A 0.9900
C6 H6B 0.9900
C7 C8 1.520(4)
C7 H7A 0.9900
C7 H7B 0.9900
C8 H8A 0.9800
C8 H8B 0.9800
C8 H8C 0.9800
C9 C13 1.408(4)
C9 C10 1.426(4)
C9 C14 1.511(3)
C9 Hf1 2.542(2)
C10 C11 1.422(4)
C10 C15 1.500(4)
C10 Hf1 2.532(3)
C11 C12 1.417(4)
C11 C16 1.494(4)
C11 Hf1 2.576(2)
C12 C13 1.423(4)
C12 C17 1.497(4)
C12 Hf1 2.583(2)
C13 C18 1.496(4)
C13 Hf1 2.565(2)
C14 H14A 0.9800
C14 H14B 0.9800
C14 H14C 0.9800
C15 H15A 0.9800
C15 H15B 0.9800
C15 H15C 0.9800
C16 H16A 0.9800
C16 H16B 0.9800
C16 H16C 0.9800
C17 H17A 0.9800
C17 H17B 0.9800
C17 H17C 0.9800
C18 H18A 0.9800
C18 H18B 0.9800
C18 H18C 0.9800
C19 C23 1.410(4)
C19 C20 1.422(4)
C19 C24 1.504(4)
C19 Hf1 2.563(2)
C20 C21 1.419(4)
C20 C25 1.501(4)
C20 Hf1 2.571(3)
C21 C22 1.423(4)
C21 C26 1.496(3)
C21 Hf1 2.587(3)
C22 C23 1.419(4)
C22 C27 1.498(4)
C22 Hf1 2.570(2)
C23 C28 1.509(4)
C23 Hf1 2.523(3)
C24 H24A 0.9800
C24 H24B 0.9800
C24 H24C 0.9800
C25 H25A 0.9800
C25 H25B 0.9800
C25 H25C 0.9800
C26 H26A 0.9800
C26 H26B 0.9800
C26 H26C 0.9800
C27 H27A 0.9800
C27 H27B 0.9800
C27 H27C 0.9800
C28 H28A 0.9800
C28 H28B 0.9800
C28 H28C 0.9800
C29 C30 1.531(3)
C29 Hf2 2.252(2)
C29 H29A 0.9900
C29 H29B 0.9900
C30 C31 1.523(4)
C30 H30A 0.9900
C30 H30B 0.9900
C31 C32 1.517(4)
C31 H31A 0.9900
C31 H31B 0.9900
C32 H32A 0.9800
C32 H32B 0.9800
C32 H32C 0.9800
C33 C34 1.535(4)
C33 Hf2 2.291(3)
C33 H33A 0.9900
C33 H33B 0.9900
C34 C35 1.534(4)
C34 H34A 0.9900
C34 H34B 0.9900
C35 C36 1.509(5)
C35 H35A 0.9900
C35 H35B 0.9900
C36 H36A 0.9800
C36 H36B 0.9800
C36 H36C 0.9800
C37 C38 1.425(4)
C37 C41 1.426(4)
C37 C42 1.502(4)
C37 Hf2 2.534(3)
C38 C39 1.415(4)
C38 C43 1.498(4)
C38 Hf2 2.592(2)
C39 C40 1.422(4)
C39 C44 1.495(4)
C39 Hf2 2.590(3)
C40 C41 1.416(4)
C40 C45 1.496(4)
C40 Hf2 2.547(3)
C41 C46 1.503(4)
C41 Hf2 2.538(2)
C42 H42A 0.9800
C42 H42B 0.9800
C42 H42C 0.9800
C43 H43A 0.9800
C43 H43B 0.9800
C43 H43C 0.9800
C44 H44A 0.9800
C44 H44B 0.9800
C44 H44C 0.9800
C45 H45A 0.9800
C45 H45B 0.9800
C45 H45C 0.9800
C46 H46A 0.9800
C46 H46B 0.9800
C46 H46C 0.9800
C47 C48 1.415(4)
C47 C51 1.421(4)
C47 C52 1.507(4)
C47 Hf2 2.563(3)
C48 C49 1.414(4)
C48 C53 1.505(4)
C48 Hf2 2.576(2)
C49 C50 1.425(4)
C49 C54 1.490(4)
C49 Hf2 2.570(3)
C50 C51 1.422(4)
C50 C55 1.505(4)
C50 Hf2 2.544(3)
C51 C56 1.511(4)
C51 Hf2 2.580(2)
C52 H52A 0.9800
C52 H52B 0.9800
C52 H52C 0.9800
C53 H53A 0.9800
C53 H53B 0.9800
C53 H53C 0.9800
C54 H54A 0.9800
C54 H54B 0.9800
C54 H54C 0.9800
C55 H55A 0.9800
C55 H55B 0.9800
C55 H55C 0.9800
C56 H56A 0.9800
C56 H56B 0.9800
C56 H56C 0.9800
